data_4108615
loop_
_publ_author_name
'Ryo Yazaki'
'Tatsuya Nitabaru'
'Naoya Kumagai'
'Masakatsu Shibasaki'

_publ_section_title
;
 Direct Catalytic Asymmetric Addition of Allylic Cyanides to Ketoimines
;
_journal_name_full 'Journal of the American Chemical Society'
_journal_page_first 14477
_journal_page_last 14479
_journal_paper_doi 10.1021/ja806572b
_journal_volume 130
_journal_year 2008
_chemical_formula_moiety 'C24 H26 N2 O4 P '
_chemical_formula_sum 'C24 H26 N2 O4 P'
_chemical_formula_weight 437.45
_space_group_IT_number 15
_symmetry_cell_setting monoclinic
_symmetry_Int_Tables_number 15
_symmetry_space_group_name_Hall '-C 2yc'
_symmetry_space_group_name_H-M 'C 1 2/c 1'
_cell_angle_alpha 90.0000
_cell_angle_beta 97.636(3)
_cell_angle_gamma 90.0000
_cell_formula_units_Z 8
_cell_length_a 20.3390(8)
_cell_length_b 14.6476(7)
_cell_length_c 16.2867(7)
_cell_measurement_reflns_used 11220
_cell_measurement_temperature 93.1
_cell_measurement_theta_max 68.3
_cell_measurement_theta_min 3.7
_cell_volume 4809.1(4)
_computing_cell_refinement PROCESS
_computing_data_collection PROCESS
_computing_data_reduction CrystalStructure
_computing_publication_material 'CrystalStructure 3.8'
_computing_structure_refinement CRYSTALS
_computing_structure_solution SIR92
_diffrn_detector_area_resol_mean 10.00
_diffrn_measured_fraction_theta_full 1.000
_diffrn_measured_fraction_theta_max 1.000
_diffrn_measurement_device_type 'Rigaku RAXIS-RAPID'
_diffrn_measurement_method \w
_diffrn_radiation_type 'Cu K\a'
_diffrn_radiation_wavelength 1.54187
_diffrn_reflns_av_R_equivalents 0.191
_diffrn_reflns_limit_h_max -100
_diffrn_reflns_limit_h_min 100
_diffrn_reflns_limit_k_max -100
_diffrn_reflns_limit_k_min 100
_diffrn_reflns_limit_l_max -100
_diffrn_reflns_limit_l_min 100
_diffrn_reflns_theta_full 68.24
_diffrn_reflns_theta_max 68.24
_exptl_absorpt_coefficient_mu 1.269
_exptl_absorpt_correction_T_max 0.467
_exptl_absorpt_correction_T_min 0.012
_exptl_absorpt_correction_type multi-scan
_exptl_absorpt_process_details
;
    Higashi, T. (1995). Program for Absorption Correction.
    Rigaku Corporation, Tokyo, Japan.
;
_exptl_crystal_colour colorless
_exptl_crystal_density_diffrn 1.208
_exptl_crystal_description block
_exptl_crystal_F_000 1848.00
_exptl_crystal_size_max 0.60
_exptl_crystal_size_mid 0.60
_exptl_crystal_size_min 0.60
_refine_diff_density_max 0.28
_refine_diff_density_min 0.00
_refine_ls_extinction_method none
_refine_ls_goodness_of_fit_ref 1.141
_refine_ls_hydrogen_treatment noref
_refine_ls_number_parameters 283
_refine_ls_number_reflns 1965
_refine_ls_R_factor_gt 0.0662
_refine_ls_shift/su_max 0.0010
_refine_ls_structure_factor_coef F
_refine_ls_weighting_details 'w = 1.0'
_refine_ls_weighting_scheme unit
_refine_ls_wR_factor_ref 0.2095
_reflns_number_gt 1491
_reflns_number_total 0
_reflns_threshold_expression F^2^>2.0\s(F^2^)
_cod_data_source_file ja806572b_si_001.cif
_cod_data_source_block '__08081804'
_cod_original_formula_sum 'C24 H26 N2 O4 P '
_cod_database_code 4108615

loop_
_symmetry_equiv_pos_site_id
_symmetry_equiv_pos_as_xyz
1 +X,+Y,+Z
2 -X,+Y,1/2-Z
3 -X,-Y,-Z
4 +X,-Y,1/2+Z
5 1/2+X,1/2+Y,+Z
6 1/2-X,1/2+Y,1/2-Z
7 1/2-X,1/2-Y,-Z
8 1/2+X,1/2-Y,1/2+Z

loop_
_atom_site_label
_atom_site_type_symbol
_atom_site_fract_x
_atom_site_fract_y
_atom_site_fract_z
_atom_site_U_iso_or_equiv
_atom_site_adp_type
_atom_site_occupancy
_atom_site_symmetry_multiplicity
_atom_site_calc_flag
_atom_site_refinement_flags
P(1) P 0.79502(8) 0.37960(11) 0.20506(9) 0.0516(6) Uani 1.00 1 d .
O(1) O 0.83100(18) 0.4569(2) 0.1714(2) 0.0597(10) Uani 1.00 1 d .
O(2) O 0.96818(19) 0.4618(3) 0.4051(2) 0.0675(13) Uani 1.00 1 d .
O(3) O 0.7988(2) 0.4573(2) 0.4481(2) 0.0650(11) Uani 1.00 1 d .
O(4) O 0.8335(3) 0.6492(4) 0.1619(4) 0.124(2) Uani 1.00 1 d .
N(1) N 0.8128(2) 0.3559(3) 0.3053(2) 0.0491(13) Uani 1.00 1 d .
N(2) N 0.8936(2) 0.4933(3) 0.5296(3) 0.0665(16) Uani 1.00 1 d .
C(1) C 0.8070(2) 0.2769(4) 0.1498(3) 0.0488(19) Uani 1.00 1 d .
C(2) C 0.7943(3) 0.1919(5) 0.1822(4) 0.071(2) Uani 1.00 1 d .
C(3) C 0.8039(3) 0.1139(5) 0.1397(5) 0.090(3) Uani 1.00 1 d .
C(4) C 0.8253(4) 0.1179(5) 0.0640(5) 0.093(3) Uani 1.00 1 d .
C(5) C 0.8378(4) 0.2024(6) 0.0315(4) 0.100(3) Uani 1.00 1 d .
C(6) C 0.8293(3) 0.2794(5) 0.0752(4) 0.085(2) Uani 1.00 1 d .
C(7) C 0.7081(3) 0.4026(4) 0.1979(3) 0.0535(19) Uani 1.00 1 d .
C(8) C 0.6629(3) 0.3442(4) 0.2294(3) 0.066(2) Uani 1.00 1 d .
C(9) C 0.5961(3) 0.3689(5) 0.2215(4) 0.074(2) Uani 1.00 1 d .
C(10) C 0.5737(3) 0.4456(6) 0.1795(4) 0.072(2) Uani 1.00 1 d .
C(11) C 0.6166(4) 0.5027(5) 0.1461(4) 0.087(2) Uani 1.00 1 d .
C(12) C 0.6835(3) 0.4777(5) 0.1558(3) 0.065(2) Uani 1.00 1 d .
C(13) C 0.8802(2) 0.3461(4) 0.3513(3) 0.0479(19) Uani 1.00 1 d .
C(14) C 0.9296(2) 0.3141(4) 0.2936(3) 0.067(2) Uani 1.00 1 d .
C(15) C 0.8809(3) 0.2764(4) 0.4216(4) 0.0549(19) Uani 1.00 1 d .
C(16) C 0.8257(3) 0.2279(4) 0.4349(3) 0.0566(19) Uani 1.00 1 d .
C(17) C 0.8297(4) 0.1638(4) 0.4997(4) 0.070(2) Uani 1.00 1 d .
C(18) C 0.8891(5) 0.1480(5) 0.5504(4) 0.086(2) Uani 1.00 1 d .
C(19) C 0.9427(4) 0.2002(5) 0.5350(5) 0.094(3) Uani 1.00 1 d .
C(20) C 0.9395(3) 0.2619(5) 0.4727(5) 0.078(2) Uani 1.00 1 d .
C(21) C 0.8987(2) 0.4396(3) 0.3898(3) 0.0471(19) Uani 1.00 1 d .
C(22) C 0.9248(3) 0.5145(5) 0.3422(4) 0.072(2) Uani 1.00 1 d .
C(23) C 0.9163(3) 0.6126(5) 0.3590(4) 0.107(3) Uani 1.00 1 d .
C(24) C 0.8592(3) 0.4658(3) 0.4598(4) 0.0490(19) Uani 1.00 1 d .
H(2A1) H 0.8731 0.5071 0.5723 0.080 Uiso 1.00 1 c R
H(2B1) H 0.9371 0.4978 0.5336 0.080 Uiso 1.00 1 c R
H(2) H 0.7786 0.1881 0.2345 0.086 Uiso 1.00 1 c R
H(3) H 0.7957 0.0563 0.1631 0.108 Uiso 1.00 1 c R
H(4) H 0.8314 0.0636 0.0340 0.112 Uiso 1.00 1 c R
H(5) H 0.8525 0.2065 -0.0214 0.120 Uiso 1.00 1 c R
H(6) H 0.8393 0.3368 0.0528 0.101 Uiso 1.00 1 c R
H(8) H 0.6775 0.2886 0.2557 0.080 Uiso 1.00 1 c R
H(9) H 0.5657 0.3316 0.2459 0.088 Uiso 1.00 1 c R
H(10) H 0.5278 0.4598 0.1732 0.086 Uiso 1.00 1 c R
H(11) H 0.6015 0.5569 0.1176 0.105 Uiso 1.00 1 c R
H(12) H 0.7136 0.5156 0.1315 0.078 Uiso 1.00 1 c R
H(14A1) H 0.9157 0.2546 0.2699 0.081 Uiso 1.00 1 c R
H(14B1) H 0.9739 0.3088 0.3252 0.081 Uiso 1.00 1 c R
H(14C1) H 0.9308 0.3587 0.2489 0.081 Uiso 1.00 1 c R
H(16) H 0.7849 0.2375 0.4004 0.068 Uiso 1.00 1 c R
H(17) H 0.7911 0.1307 0.5089 0.084 Uiso 1.00 1 c R
H(18) H 0.8927 0.1036 0.5933 0.103 Uiso 1.00 1 c R
H(19) H 0.9837 0.1925 0.5698 0.113 Uiso 1.00 1 c R
H(20) H 0.9779 0.2955 0.4641 0.094 Uiso 1.00 1 c R
H(22) H 0.9295 0.4992 0.2834 0.086 Uiso 1.00 1 c R
H(23A1) H 0.9099 0.6209 0.4171 0.128 Uiso 1.00 1 c R
H(23B1) H 0.8775 0.6360 0.3230 0.128 Uiso 1.00 1 c R
H(23C1) H 0.9560 0.6461 0.3480 0.128 Uiso 1.00 1 c R

loop_
_atom_site_aniso_label
_atom_site_aniso_U_11
_atom_site_aniso_U_22
_atom_site_aniso_U_33
_atom_site_aniso_U_12
_atom_site_aniso_U_13
_atom_site_aniso_U_23
P(1) 0.0562(12) 0.0582(12) 0.0418(13) -0.0072(8) 0.0115(9) -0.0018(8)
O(1) 0.068(2) 0.064(2) 0.051(2) -0.015(2) 0.022(2) -0.001(2)
O(2) 0.049(2) 0.096(3) 0.059(3) -0.022(2) 0.013(2) -0.011(2)
O(3) 0.037(2) 0.097(3) 0.062(2) -0.006(2) 0.010(2) -0.014(2)
O(4) 0.196(7) 0.074(4) 0.110(5) 0.016(4) 0.046(5) 0.006(3)
N(1) 0.040(3) 0.074(3) 0.032(2) -0.008(2) 0.000(2) 0.006(2)
N(2) 0.052(3) 0.099(4) 0.049(3) -0.006(3) 0.008(3) -0.021(3)
C(1) 0.060(4) 0.052(4) 0.033(4) -0.013(3) 0.001(3) 0.001(3)
C(2) 0.098(5) 0.073(5) 0.044(4) -0.008(4) 0.014(3) -0.014(4)
C(3) 0.131(7) 0.082(6) 0.057(5) -0.012(5) 0.009(5) -0.002(4)
C(4) 0.158(7) 0.046(5) 0.077(6) 0.006(4) 0.018(5) -0.020(4)
C(5) 0.149(7) 0.102(7) 0.055(5) -0.004(5) 0.035(4) -0.002(5)
C(6) 0.137(6) 0.068(5) 0.056(5) -0.020(4) 0.040(4) -0.021(4)
C(7) 0.070(4) 0.049(4) 0.041(4) 0.011(4) 0.005(3) 0.010(3)
C(8) 0.066(5) 0.070(4) 0.065(4) -0.009(4) 0.018(4) 0.010(3)
C(9) 0.065(5) 0.081(5) 0.078(5) -0.010(4) 0.021(4) 0.008(4)
C(10) 0.057(5) 0.092(6) 0.062(4) 0.014(4) -0.008(4) 0.002(4)
C(11) 0.070(5) 0.116(6) 0.075(5) 0.009(5) 0.007(4) 0.028(4)
C(12) 0.060(5) 0.078(5) 0.057(4) -0.008(4) 0.006(3) -0.008(4)
C(13) 0.038(4) 0.066(4) 0.041(4) -0.006(3) 0.010(3) -0.012(3)
C(14) 0.055(4) 0.093(5) 0.057(4) -0.002(3) 0.017(3) -0.017(3)
C(15) 0.052(4) 0.062(4) 0.054(4) 0.005(4) 0.019(4) -0.004(3)
C(16) 0.051(4) 0.070(4) 0.048(4) 0.003(3) 0.004(3) 0.008(3)
C(17) 0.102(6) 0.052(4) 0.061(5) -0.007(4) 0.034(5) -0.003(4)
C(18) 0.126(7) 0.074(5) 0.049(5) 0.013(6) -0.020(5) 0.004(4)
C(19) 0.092(6) 0.070(5) 0.109(7) -0.022(5) -0.026(5) 0.014(5)
C(20) 0.065(6) 0.076(5) 0.092(5) 0.004(4) 0.005(4) 0.034(5)
C(21) 0.042(4) 0.048(4) 0.053(4) -0.017(3) 0.013(3) 0.004(3)
C(22) 0.072(4) 0.084(6) 0.053(4) -0.026(4) -0.015(4) 0.000(4)
C(23) 0.126(7) 0.102(7) 0.090(6) -0.047(5) 0.004(5) 0.004(5)
C(24) 0.052(4) 0.053(4) 0.043(4) -0.003(3) 0.010(4) 0.003(3)

loop_
_atom_type_symbol
_atom_type_description
_atom_type_scat_dispersion_real
_atom_type_scat_dispersion_imag
_atom_type_scat_source
C C 0.018 0.009
;
International Tables for Crystallography
(1992, Vol. C, Tables 4.2.6.8 and 6.1.1.4)
;
H H 0.000 0.000
;
International Tables for Crystallography
(1992, Vol. C, Table 6.1.1.4)
;
N N 0.031 0.018
;
International Tables for Crystallography
(1992, Vol. C, Tables 4.2.6.8 and 6.1.1.4)
;
O O 0.049 0.032
;
International Tables for Crystallography
(1992, Vol. C, Tables 4.2.6.8 and 6.1.1.4)
;
P P 0.295 0.434
;
International Tables for Crystallography
(1992, Vol. C, Tables 4.2.6.8 and 6.1.1.4)
;
